data_4020163
loop_
_publ_author_name
'Maria C. Aversa'
'Anna Barattucci'
'Paola Bonaccorsi'
'Placido Giannetto'

_publ_section_title
;
L-Cysteine, a Versatile Source of Sulfenic Acids. Synthesis of
Enantiopure Alliin analogues
;
_journal_name_full 'Journal of Organic Chemistry'
_journal_page_first 1986
_journal_page_last 1992
_journal_paper_doi 10.1021/jo048662k
_journal_volume 70
_journal_year 2005
_chemical_formula_sum 'C14 H27 N O5 S Si'
_chemical_formula_weight 349.52
_chemical_name_systematic
;
(R,E,SS)-Trimethyl-[2-(2-tert-butoxycarbonylamino-2-
methoxycarbonylethylsulfinyl)vinyl]silane
;
_space_group_IT_number 19
_symmetry_cell_setting orthorhombic
_symmetry_space_group_name_Hall 'P 2ac 2ab'
_symmetry_space_group_name_H-M 'P 21 21 21'
_atom_sites_solution_hydrogens geom
_atom_sites_solution_primary direct
_atom_sites_solution_secondary difmap
_cell_angle_alpha 90.000(3)
_cell_angle_beta 90.000(3)
_cell_angle_gamma 90.000(3)
_cell_formula_units_Z 4
_cell_length_a 10.1590(10)
_cell_length_b 11.0940(10)
_cell_length_c 17.9070(10)
_cell_measurement_reflns_used ?
_cell_measurement_temperature 293(2)
_cell_measurement_theta_max 56.89
_cell_measurement_theta_min 4.69
_cell_volume 2018.2(3)
_diffrn_ambient_temperature 293(2)
_diffrn_measurement_device_type 'Bruker CCD'
_diffrn_measurement_method 'omega scan'
_diffrn_radiation_monochromator 'crossed Gobels mirrors'
_diffrn_radiation_source 'rotating anod'
_diffrn_radiation_type CuK\a
_diffrn_radiation_wavelength 1.54178
_diffrn_reflns_av_R_equivalents 0.1566
_diffrn_reflns_av_sigmaI/netI 0.0946
_diffrn_reflns_limit_h_max 10
_diffrn_reflns_limit_h_min -10
_diffrn_reflns_limit_k_max 11
_diffrn_reflns_limit_k_min -10
_diffrn_reflns_limit_l_max 19
_diffrn_reflns_limit_l_min -17
_diffrn_reflns_number 5641
_diffrn_reflns_theta_max 56.89
_diffrn_reflns_theta_min 4.69
_exptl_absorpt_coefficient_mu 2.162
_exptl_crystal_colour colourless
_exptl_crystal_density_diffrn 1.150
_exptl_crystal_density_meas ?
_exptl_crystal_density_method .
_exptl_crystal_description prismatic
_exptl_crystal_F_000 752
_exptl_crystal_size_max ?
_exptl_crystal_size_mid 0.4
_exptl_crystal_size_min ?
_refine_ls_abs_structure_details 'Flack H D (1983), Acta Cryst. A39, 876-881'
_refine_ls_abs_structure_Flack 0.09(4)
_refine_ls_extinction_coef 0.0049(6)
_refine_ls_extinction_expression Fc^*^=kFc[1+0.001xFc^2^\l^3^/sin(2\q)]^-1/4^
_refine_ls_extinction_method SHELXL
_refine_ls_goodness_of_fit_ref 1.171
_refine_ls_hydrogen_treatment mixed
_refine_ls_matrix_type full
_refine_ls_number_parameters 217
_refine_ls_number_reflns 2571
_refine_ls_number_restraints 0
_refine_ls_restrained_S_all 1.171
_refine_ls_R_factor_all 0.0707
_refine_ls_R_factor_gt 0.0623
_refine_ls_shift/su_max 0.014
_refine_ls_shift/su_mean 0.001
_refine_ls_structure_factor_coef Fsqd
_refine_ls_weighting_details 'calc w=1/[\s^2^(Fo^2^)+(0.0517P)^2^+1.1866P] where P=(Fo^2^+2Fc^2^)/3'
_refine_ls_weighting_scheme calc
_refine_ls_wR_factor_gt 0.1367
_refine_ls_wR_factor_ref 0.1405
_reflns_number_gt 2341
_reflns_number_total 2571
_reflns_threshold_expression >2sigma(I)
_cod_depositor_comments
;
The following automatic conversions were performed:
'_symmetry_cell_setting' value 'Orthorhombic' changed to 'orthorhombic'
according to '/home/saulius/struct/CIF-dictionaries/cif_core.dic'
dictionary named 'cif_core.dic' version 2.4.1 from 2010-06-29.

Automatic conversion script
Id: cif_fix_enum 1527 2010-12-29 10:47:43Z saulius 
;
_cod_database_code 4020163

loop_
_symmetry_equiv_pos_as_xyz
'x, y, z'
'-x+1/2, -y, z+1/2'
'x+1/2, -y+1/2, -z'
'-x, y+1/2, -z+1/2'

loop_
_atom_site_label
_atom_site_type_symbol
_atom_site_fract_x
_atom_site_fract_y
_atom_site_fract_z
_atom_site_U_iso_or_equiv
_atom_site_adp_type
_atom_site_occupancy
_atom_site_symmetry_multiplicity
_atom_site_calc_flag
_atom_site_refinement_flags
_atom_site_disorder_assembly
_atom_site_disorder_group
N1 N -0.0005(4) 0.1698(4) -0.5801(2) 0.0491(11) Uani 1 1 d . . .
HN1 H 0.079(6) 0.162(5) -0.578(3) 0.061(18) Uiso 1 1 d . . .
O1 O -0.2293(4) 0.3174(5) -0.4545(3) 0.110(2) Uani 1 1 d . . .
O2 O 0.0759(5) 0.2949(4) -0.7050(3) 0.1010(16) Uani 1 1 d . . .
O3 O 0.0044(4) 0.4662(4) -0.6587(2) 0.0778(12) Uani 1 1 d . . .
O4 O -0.0263(3) -0.0241(3) -0.5672(3) 0.0669(11) Uani 1 1 d . . .
O5 O -0.2070(4) 0.0928(3) -0.5864(2) 0.0681(11) Uani 1 1 d . . .
Si1 Si -0.09826(16) 0.56704(14) -0.24935(9) 0.0660(5) Uani 1 1 d . . .
S1 S -0.08785(14) 0.30091(12) -0.43903(7) 0.0622(5) Uani 1 1 d . . .
C1 C -0.1288(6) 0.4662(6) -0.3293(3) 0.0671(17) Uani 1 1 d . . .
H1 H -0.214(5) 0.447(4) -0.333(3) 0.050(15) Uiso 1 1 d . . .
C1' C -0.0022(5) 0.3679(4) -0.5176(3) 0.0524(13) Uani 1 1 d . . .
H1'A H -0.0300 0.4508 -0.5243 0.128(6) Uiso 1 1 calc R . .
H1'B H 0.0920 0.3670 -0.5090 0.128(6) Uiso 1 1 calc R . .
C2 C -0.0427(6) 0.4097(5) -0.3714(3) 0.0573(14) Uani 1 1 d . . .
H2 H 0.045(5) 0.422(5) -0.371(3) 0.050(15) Uiso 1 1 d . . .
C2' C -0.0361(5) 0.2932(5) -0.5875(3) 0.0457(12) Uani 1 1 d . . .
H2' H -0.126(5) 0.302(4) -0.595(3) 0.039(13) Uiso 1 1 d . . .
C3 C 0.0216(5) 0.3497(5) -0.6572(3) 0.0535(13) Uani 1 1 d . . .
C4 C 0.0454(8) 0.5312(7) -0.7241(5) 0.107(3) Uani 1 1 d . . .
H4A H 0.0282 0.6156 -0.7173 0.128(6) Uiso 1 1 calc R . .
H4B H -0.0026 0.5024 -0.7667 0.128(6) Uiso 1 1 calc R . .
H4C H 0.1379 0.5191 -0.7320 0.128(6) Uiso 1 1 calc R . .
C5 C -0.0884(6) 0.0810(4) -0.5788(3) 0.0509(12) Uani 1 1 d . . .
C6 C -0.0966(7) -0.1308(5) -0.5412(3) 0.0688(16) Uani 1 1 d . . .
C7 C -0.1904(8) -0.1747(6) -0.5999(4) 0.102(3) Uani 1 1 d . . .
H7A H -0.1427 -0.1921 -0.6449 0.128(6) Uiso 1 1 calc R . .
H7B H -0.2550 -0.1136 -0.6098 0.128(6) Uiso 1 1 calc R . .
H7C H -0.2334 -0.2465 -0.5827 0.128(6) Uiso 1 1 calc R . .
C8 C -0.1672(8) -0.1019(7) -0.4687(4) 0.101(2) Uani 1 1 d . . .
H8A H -0.2370 -0.0456 -0.4783 0.128(6) Uiso 1 1 calc R . .
H8B H -0.1060 -0.0672 -0.4340 0.128(6) Uiso 1 1 calc R . .
H8C H -0.2032 -0.1745 -0.4480 0.128(6) Uiso 1 1 calc R . .
C9 C 0.0115(8) -0.2173(6) -0.5268(7) 0.132(4) Uani 1 1 d . . .
H9A H 0.0565 -0.2344 -0.5727 0.128(6) Uiso 1 1 calc R . .
H9B H -0.0243 -0.2905 -0.5067 0.128(6) Uiso 1 1 calc R . .
H9C H 0.0722 -0.1830 -0.4917 0.128(6) Uiso 1 1 calc R . .
C10 C -0.1578(7) 0.4916(7) -0.1634(4) 0.090(2) Uani 1 1 d . . .
H10A H -0.1419 0.5427 -0.1211 0.128(6) Uiso 1 1 calc R . .
H10B H -0.1119 0.4167 -0.1569 0.128(6) Uiso 1 1 calc R . .
H10C H -0.2505 0.4763 -0.1677 0.128(6) Uiso 1 1 calc R . .
C11 C -0.1946(9) 0.7078(7) -0.2641(5) 0.114(3) Uani 1 1 d . . .
H11A H -0.1792 0.7622 -0.2233 0.128(6) Uiso 1 1 calc R . .
H11B H -0.2866 0.6887 -0.2667 0.128(6) Uiso 1 1 calc R . .
H11C H -0.1676 0.7452 -0.3099 0.128(6) Uiso 1 1 calc R . .
C12 C 0.0802(7) 0.5958(8) -0.2406(5) 0.114(3) Uani 1 1 d . . .
H12A H 0.0959 0.6485 -0.1990 0.128(6) Uiso 1 1 calc R . .
H12B H 0.1120 0.6330 -0.2856 0.128(6) Uiso 1 1 calc R . .
H12C H 0.1255 0.5209 -0.2328 0.128(6) Uiso 1 1 calc R . .
